data_1570839
loop_
_publ_author_name
'Xiao, Guowei'
'Ma, Yu-Juan'
'Qi, Zhenhong'
'Fang, Xiaoyu'
'Chen, Tianhong'
'Yan, Dongpeng'

_publ_section_title
;
 A flexible ligand and halogen engineering enable one phosphor-based
 full-color persistent luminescence in hybrid perovskitoids.
;
_journal_issue 10
_journal_name_full 'Chemical science'
_journal_page_first 3625
_journal_page_last 3632
_journal_paper_doi 10.1039/d3sc06845e
_journal_volume 15
_journal_year 2024
_chemical_formula_sum 'C6 H11 Cd Cl2 N3 O0'
_chemical_formula_weight 308.48
_space_group_crystal_system monoclinic
_space_group_IT_number 14
_space_group_name_Hall '-P 2ybc'
_space_group_name_H-M_alt 'P 1 21/c 1'
_atom_sites_solution_hydrogens geom
_audit_creation_method SHELXL-2016/6
_audit_update_record
;
2023-04-02 deposited with the CCDC.	2024-01-30 downloaded from the CCDC.
;
_cell_angle_alpha 90
_cell_angle_beta 92.145(3)
_cell_angle_gamma 90
_cell_formula_units_Z 4
_cell_length_a 8.9307(3)
_cell_length_b 7.6716(2)
_cell_length_c 14.0159(4)
_cell_measurement_reflns_used 7277
_cell_measurement_temperature 99.97(15)
_cell_measurement_theta_max 75.2050
_cell_measurement_theta_min 4.9300
_cell_volume 959.60(5)
_computing_cell_refinement 'CrysAlisPro 1.171.41.110a (Rigaku OD, 2021)'
_computing_data_collection 'CrysAlisPro 1.171.41.110a (Rigaku OD, 2021)'
_computing_data_reduction 'CrysAlisPro 1.171.41.110a (Rigaku OD, 2021)'
_computing_structure_refinement 'SHELXL-2016/6 (Sheldrick, 2016)'
_diffrn_ambient_temperature 99.97(15)
_diffrn_measured_fraction_theta_full 0.999
_diffrn_measured_fraction_theta_max 0.972
_diffrn_measurement_device_type 'XtaLAB Synergy R, DW system, HyPix'
_diffrn_measurement_method '\w scans'
_diffrn_radiation_type CuK\a
_diffrn_radiation_wavelength 1.54178
_diffrn_reflns_av_R_equivalents 0.0832
_diffrn_reflns_av_unetI/netI 0.0471
_diffrn_reflns_Laue_measured_fraction_full 0.999
_diffrn_reflns_Laue_measured_fraction_max 0.972
_diffrn_reflns_limit_h_max 11
_diffrn_reflns_limit_h_min -11
_diffrn_reflns_limit_k_max 9
_diffrn_reflns_limit_k_min -9
_diffrn_reflns_limit_l_max 17
_diffrn_reflns_limit_l_min -17
_diffrn_reflns_number 10184
_diffrn_reflns_point_group_measured_fraction_full 0.999
_diffrn_reflns_point_group_measured_fraction_max 0.972
_diffrn_reflns_theta_full 67.679
_diffrn_reflns_theta_max 76.215
_diffrn_reflns_theta_min 4.955
_diffrn_source 'Rotating-anode X-ray tube'
_exptl_absorpt_coefficient_mu 22.945
_exptl_absorpt_correction_T_max 1.00000
_exptl_absorpt_correction_T_min 0.24153
_exptl_absorpt_correction_type multi-scan
_exptl_absorpt_process_details
;
CrysAlisPro 1.171.41.110a (Rigaku Oxford Diffraction, 2021)
Empirical absorption correction using spherical harmonics,
implemented in SCALE3 ABSPACK scaling algorithm.
;
_exptl_crystal_colour 'clear intense colourless'
_exptl_crystal_density_diffrn 2.135
_exptl_crystal_description plate
_exptl_crystal_F_000 600
_exptl_crystal_size_max 0.25
_exptl_crystal_size_mid 0.20
_exptl_crystal_size_min 0.15
_refine_diff_density_max 3.271
_refine_diff_density_min -1.932
_refine_diff_density_rms 0.339
_refine_ls_extinction_method none
_refine_ls_goodness_of_fit_ref 1.085
_refine_ls_hydrogen_treatment constr
_refine_ls_matrix_type full
_refine_ls_number_parameters 109
_refine_ls_number_reflns 1955
_refine_ls_number_restraints 0
_refine_ls_restrained_S_all 1.085
_refine_ls_R_factor_all 0.0615
_refine_ls_R_factor_gt 0.0600
_refine_ls_shift/su_max 0.001
_refine_ls_shift/su_mean 0.000
_refine_ls_structure_factor_coef Fsqd
_refine_ls_weighting_details 'w=1/[\s^2^(Fo^2^)+(0.0981P)^2^+20.0324P] where P=(Fo^2^+2Fc^2^)/3'
_refine_ls_weighting_scheme calc
_refine_ls_wR_factor_gt 0.1878
_refine_ls_wR_factor_ref 0.1886
_reflns_Friedel_coverage 0.000
_reflns_number_gt 1847
_reflns_number_total 1955
_reflns_threshold_expression 'I > 2\s(I)'
_cod_data_source_file d3sc06845e2.cif
_cod_data_source_block CdCl_apim2_100K
_cod_depositor_comments 'Adding full bibliography for 1570834--1570839.cif.'
_cod_original_sg_symbol_H-M 'P 21/c'
_cod_database_code 1570839
_shelx_shelxl_version_number 2016/6
_shelx_space_group_comment
;
The symmetry employed for this shelxl refinement is uniquely defined
by the following loop, which should always be used as a source of
symmetry information in preference to the above space-group names.
They are only intended as comments.
;

loop_
_space_group_symop_operation_xyz
'x, y, z'
'-x, y+1/2, -z+1/2'
'-x, -y, -z'
'x, -y-1/2, z-1/2'

loop_
_atom_site_label
_atom_site_type_symbol
_atom_site_fract_x
_atom_site_fract_y
_atom_site_fract_z
_atom_site_U_iso_or_equiv
_atom_site_adp_type
_atom_site_occupancy
_atom_site_site_symmetry_order
_atom_site_calc_flag
_atom_site_refinement_flags_posn
_atom_site_refinement_flags_adp
_atom_site_refinement_flags_occupancy
_atom_site_disorder_assembly
_atom_site_disorder_group
Cd1 Cd 0.00270(6) 0.23077(8) 0.74028(4) 0.0184(3) Uani 1 1 d . . . . .
Cl1 Cl -0.1513(2) -0.0109(3) 0.65327(16) 0.0235(5) Uani 1 1 d . . . . .
Cl2 Cl 0.1231(3) -0.0227(3) 0.86182(15) 0.0235(5) Uani 1 1 d . . . . .
C1 C 0.2404(11) 0.2543(12) 0.5678(7) 0.0227(19) Uani 1 1 d . . . . .
H1 H 0.165300 0.285506 0.523282 0.027 Uiso 1 1 calc R U . . .
C2 C 0.4620(11) 0.1944(14) 0.6327(7) 0.028(2) Uani 1 1 d . . . . .
H2 H 0.564485 0.177350 0.642585 0.034 Uiso 1 1 calc R U . . .
C3 C 0.3520(11) 0.1730(14) 0.6978(7) 0.028(2) Uani 1 1 d . . . . .
H3 H 0.368164 0.137094 0.760694 0.033 Uiso 1 1 calc R U . . .
C4 C 0.4529(11) 0.2774(13) 0.4554(7) 0.0236(19) Uani 1 1 d . . . . .
H4A H 0.434407 0.397077 0.435966 0.028 Uiso 1 1 calc R U . . .
H4B H 0.404401 0.201790 0.408096 0.028 Uiso 1 1 calc R U . . .
C5 C 0.6191(12) 0.2432(12) 0.4585(7) 0.024(2) Uani 1 1 d . . . . .
H5A H 0.636848 0.122835 0.476766 0.028 Uiso 1 1 calc R U . . .
H5B H 0.666679 0.316762 0.507034 0.028 Uiso 1 1 calc R U . . .
C6 C 0.6910(11) 0.2774(13) 0.3636(7) 0.025(2) Uani 1 1 d . . . . .
H6A H 0.641362 0.207044 0.314354 0.030 Uiso 1 1 calc R U . . .
H6B H 0.677223 0.398954 0.346373 0.030 Uiso 1 1 calc R U . . .
N1 N 0.2165(9) 0.2123(10) 0.6564(6) 0.0236(16) Uani 1 1 d . . . . .
N2 N 0.3871(9) 0.2470(10) 0.5488(6) 0.0207(16) Uani 1 1 d . . . . .
N3 N 0.8504(10) 0.2369(11) 0.3677(6) 0.0259(18) Uani 1 1 d . . . . .
H3A H 0.858439 0.126088 0.385971 0.031 Uiso 1 1 calc R U . . .
H3B H 0.891047 0.300590 0.415006 0.031 Uiso 1 1 calc R U . . .

loop_
_atom_site_aniso_label
_atom_site_aniso_U_11
_atom_site_aniso_U_22
_atom_site_aniso_U_33
_atom_site_aniso_U_23
_atom_site_aniso_U_13
_atom_site_aniso_U_12
Cd1 0.0182(4) 0.0159(4) 0.0211(4) -0.0002(2) 0.0027(2) 0.00004(19)
Cl1 0.0218(11) 0.0210(10) 0.0272(10) -0.0009(8) -0.0050(8) 0.0005(8)
Cl2 0.0245(11) 0.0210(10) 0.0246(10) 0.0007(8) -0.0046(8) -0.0005(8)
C1 0.022(5) 0.026(5) 0.020(5) -0.003(3) -0.005(4) 0.000(3)
C2 0.021(5) 0.039(5) 0.024(5) 0.003(4) -0.002(4) 0.002(4)
C3 0.026(5) 0.034(5) 0.024(4) 0.002(4) 0.000(4) 0.003(4)
C4 0.026(5) 0.027(5) 0.019(4) 0.002(3) 0.004(4) -0.001(4)
C5 0.027(5) 0.021(5) 0.022(5) -0.004(3) 0.003(4) 0.001(4)
C6 0.020(5) 0.028(5) 0.027(5) 0.003(4) 0.005(4) -0.002(4)
N1 0.017(4) 0.025(4) 0.029(4) -0.002(3) 0.006(3) 0.003(3)
N2 0.018(4) 0.025(4) 0.019(4) -0.001(3) 0.001(3) -0.002(3)
N3 0.023(4) 0.030(4) 0.025(4) 0.003(3) 0.004(3) 0.002(3)

loop_
_atom_type_symbol
_atom_type_description
_atom_type_scat_dispersion_real
_atom_type_scat_dispersion_imag
_atom_type_scat_source
C C 0.0181 0.0091 'International Tables Vol C Tables 4.2.6.8 and 6.1.1.4'
H H 0.0000 0.0000 'International Tables Vol C Tables 4.2.6.8 and 6.1.1.4'
N N 0.0311 0.0180 'International Tables Vol C Tables 4.2.6.8 and 6.1.1.4'
O O 0.0492 0.0322 'International Tables Vol C Tables 4.2.6.8 and 6.1.1.4'
Cl Cl 0.3639 0.7018 'International Tables Vol C Tables 4.2.6.8 and 6.1.1.4'
Cd Cd 0.1185 4.6533 'International Tables Vol C Tables 4.2.6.8 and 6.1.1.4'

loop_
_geom_angle_atom_site_label_1
_geom_angle_atom_site_label_2
_geom_angle_atom_site_label_3
_geom_angle
_geom_angle_site_symmetry_1
_geom_angle_site_symmetry_3
_geom_angle_publ_flag
N1 Cd1 N3 159.6(3) . 4_466 ?
N1 Cd1 Cl1 98.8(2) . . ?
N3 Cd1 Cl1 97.1(2) 4_466 . ?
N1 Cd1 Cl2 96.6(2) . 2_556 ?
N3 Cd1 Cl2 95.3(2) 4_466 2_556 ?
Cl1 Cd1 Cl2 92.91(7) . 2_556 ?
N1 Cd1 Cl2 87.7(2) . . ?
N3 Cd1 Cl2 79.9(2) 4_466 . ?
Cl1 Cd1 Cl2 88.52(7) . . ?
Cl2 Cd1 Cl2 175.22(4) 2_556 . ?
N1 Cd1 Cl1 85.9(2) . 2_556 ?
N3 Cd1 Cl1 77.9(2) 4_466 2_556 ?
Cl1 Cd1 Cl1 175.05(3) . 2_556 ?
Cl2 Cd1 Cl1 87.97(7) 2_556 2_556 ?
Cl2 Cd1 Cl1 90.22(7) . 2_556 ?
Cd1 Cl1 Cd1 91.33(7) . 2_546 ?
Cd1 Cl2 Cd1 91.28(6) 2_546 . ?
N1 C1 N2 111.8(8) . . ?
C3 C2 N2 105.2(9) . . ?
N1 C3 C2 109.7(9) . . ?
N2 C4 C5 111.8(8) . . ?
C4 C5 C6 113.1(8) . . ?
N3 C6 C5 111.9(8) . . ?
C1 N1 C3 106.6(8) . . ?
C1 N1 Cd1 130.0(7) . . ?
C3 N1 Cd1 122.9(6) . . ?
C1 N2 C2 106.6(8) . . ?
C1 N2 C4 126.2(8) . . ?
C2 N2 C4 127.0(8) . . ?
C6 N3 Cd1 123.5(6) . 4_665 ?

loop_
_geom_bond_atom_site_label_1
_geom_bond_atom_site_label_2
_geom_bond_distance
_geom_bond_site_symmetry_2
_geom_bond_publ_flag
Cd1 N1 2.284(8) . ?
Cd1 N3 2.298(8) 4_466 ?
Cd1 Cl1 2.586(2) . ?
Cd1 Cl2 2.601(2) 2_556 ?
Cd1 Cl2 2.775(2) . ?
Cd1 Cl1 2.787(2) 2_556 ?
C1 N1 1.309(13) . ?
C1 N2 1.347(13) . ?
C2 C3 1.375(14) . ?
C2 N2 1.390(12) . ?
C3 N1 1.356(13) . ?
C4 N2 1.474(12) . ?
C4 C5 1.506(14) . ?
C5 C6 1.521(13) . ?
C6 N3 1.456(12) . ?
